data_4327842
loop_
_publ_author_name
'In\^es Rodrigues'
'Ionut Mihalcea'
'Christophe Volkringer'
'Thierry Loiseau'
'Marc Visseaux'

_publ_section_title
;
 Water-Free Neodymium 2,6-Naphthalenedicarboxylates Coordination Complexes
 and Their Application as Catalysts for Isoprene Polymerization
;
_journal_name_full 'Inorganic Chemistry'
_journal_page_first 483
_journal_page_last 490
_journal_paper_doi 10.1021/ic2019346
_journal_volume 51
_journal_year 2012
_chemical_formula_sum 'C18 H9 Nd O8'
_chemical_formula_weight 497.49
_chemical_name_systematic
;
 ?
;
_space_group_IT_number 14
_symmetry_cell_setting monoclinic
_symmetry_space_group_name_Hall '-P 2yn'
_symmetry_space_group_name_H-M 'P 1 21/n 1'
_atom_sites_solution_hydrogens geom
_atom_sites_solution_primary direct
_atom_sites_solution_secondary difmap
_audit_creation_method SHELXL-97
_cell_angle_alpha 90.00
_cell_angle_beta 106.5810(10)
_cell_angle_gamma 90.00
_cell_formula_units_Z 16
_cell_length_a 17.1900(3)
_cell_length_b 15.1901(3)
_cell_length_c 25.3382(5)
_cell_measurement_reflns_used 9950
_cell_measurement_temperature 293(2)
_cell_measurement_theta_max 37.47
_cell_measurement_theta_min 2.23
_cell_volume 6341.1(2)
_computing_structure_refinement 'SHELXL-97 (Sheldrick, 1997)'
_diffrn_ambient_temperature 293(2)
_diffrn_measured_fraction_theta_full 0.995
_diffrn_measured_fraction_theta_max 0.995
_diffrn_radiation_monochromator graphite
_diffrn_radiation_source 'fine-focus sealed tube'
_diffrn_radiation_type MoK\a
_diffrn_radiation_wavelength 0.71073
_diffrn_reflns_av_R_equivalents 0.0423
_diffrn_reflns_av_sigmaI/netI 0.0356
_diffrn_reflns_limit_h_max 29
_diffrn_reflns_limit_h_min -29
_diffrn_reflns_limit_k_max 25
_diffrn_reflns_limit_k_min -26
_diffrn_reflns_limit_l_max 41
_diffrn_reflns_limit_l_min -43
_diffrn_reflns_number 194453
_diffrn_reflns_theta_full 37.62
_diffrn_reflns_theta_max 37.62
_diffrn_reflns_theta_min 1.28
_exptl_absorpt_coefficient_mu 3.324
_exptl_absorpt_correction_T_max 0.7113
_exptl_absorpt_correction_T_min 0.2820
_exptl_absorpt_correction_type empirical
_exptl_absorpt_process_details 'empirical (SADABS)'
_exptl_crystal_colour pink
_exptl_crystal_density_diffrn 2.084
_exptl_crystal_description plate
_exptl_crystal_F_000 3856
_exptl_crystal_size_max 0.51
_exptl_crystal_size_mid 0.43
_exptl_crystal_size_min 0.11
_refine_diff_density_max 5.746
_refine_diff_density_min -1.367
_refine_diff_density_rms 0.457
_refine_ls_extinction_coef 0.00023(2)
_refine_ls_extinction_expression Fc^*^=kFc[1+0.001xFc^2^\l^3^/sin(2\q)]^-1/4^
_refine_ls_extinction_method SHELXL
_refine_ls_goodness_of_fit_ref 1.103
_refine_ls_hydrogen_treatment constr
_refine_ls_matrix_type full
_refine_ls_number_parameters 974
_refine_ls_number_reflns 33503
_refine_ls_number_restraints 0
_refine_ls_restrained_S_all 1.103
_refine_ls_R_factor_all 0.0588
_refine_ls_R_factor_gt 0.0358
_refine_ls_shift/su_max 0.002
_refine_ls_shift/su_mean 0.000
_refine_ls_structure_factor_coef Fsqd
_refine_ls_weighting_details 'calc w=1/[\s^2^(Fo^2^)+(0.0584P)^2^+0.0000P] where P=(Fo^2^+2Fc^2^)/3'
_refine_ls_weighting_scheme calc
_refine_ls_wR_factor_gt 0.0902
_refine_ls_wR_factor_ref 0.1105
_reflns_number_gt 24569
_reflns_number_total 33503
_reflns_threshold_expression >2sigma(I)
_cod_data_source_file ic2019346_si_001.cif
_cod_data_source_block Ndndc
_cod_database_code 4327842

loop_
_symmetry_equiv_pos_as_xyz
'x, y, z'
'-x+1/2, y+1/2, -z+1/2'
'-x, -y, -z'
'x-1/2, -y-1/2, z-1/2'

loop_
_atom_site_label
_atom_site_type_symbol
_atom_site_fract_x
_atom_site_fract_y
_atom_site_fract_z
_atom_site_U_iso_or_equiv
_atom_site_adp_type
_atom_site_occupancy
_atom_site_symmetry_multiplicity
_atom_site_calc_flag
_atom_site_refinement_flags
Nd1 Nd 0.554820(6) 0.322946(8) 0.247275(4) 0.01539(3) Uani 1 1 d .
Nd2 Nd 0.769105(7) 0.444085(8) 0.248173(5) 0.01896(3) Uani 1 1 d .
Nd3 Nd 0.274945(6) 0.309391(8) 0.255934(4) 0.01755(3) Uani 1 1 d .
Nd4 Nd 0.059093(6) 0.431642(8) 0.250106(4) 0.01592(3) Uani 1 1 d .
O1 O 0.20122(10) 0.44254(12) 0.30800(7) 0.0255(3) Uani 1 1 d .
O2 O 0.12347(10) 0.48126(12) 0.17980(7) 0.0253(3) Uani 1 1 d .
O3 O 0.44105(9) 0.24386(11) 0.19172(6) 0.0210(3) Uani 1 1 d .
O4 O 0.62906(10) 0.45245(12) 0.19523(7) 0.0258(3) Uani 1 1 d .
O5 O 0.61406(10) 0.27103(12) 0.17192(7) 0.0261(3) Uani 1 1 d .
O6 O 0.30963(10) 0.27606(14) 0.17178(7) 0.0296(4) Uani 1 1 d .
O7 O 0.33189(10) 0.41059(12) 0.33182(7) 0.0269(4) Uani 1 1 d .
O8 O 0.49773(11) 0.42670(12) 0.17363(7) 0.0286(4) Uani 1 1 d .
O9 O 0.82587(10) 0.34325(13) 0.32361(7) 0.0272(4) Uani 1 1 d .
O10 O 0.21415(10) 0.25928(12) 0.32947(7) 0.0284(4) Uani 1 1 d .
O11 O 0.13694(10) 0.29828(12) 0.20042(7) 0.0259(3) Uani 1 1 d .
O12 O 0.74538(11) 0.30710(13) 0.19764(7) 0.0298(4) Uani 1 1 d .
O13 O -0.05795(9) 0.50460(12) 0.19010(6) 0.0242(3) Uani 1 1 d .
O14 O 0.70772(10) 0.49750(12) 0.32127(7) 0.0285(4) Uani 1 1 d .
O15 O 0.52075(10) 0.27748(13) 0.32939(7) 0.0285(4) Uani 1 1 d .
O16 O 0.69466(10) 0.31424(12) 0.30176(7) 0.0250(3) Uani 1 1 d .
O17 O 0.00513(10) 0.32222(13) 0.17963(7) 0.0294(4) Uani 1 1 d .
O18 O 0.01465(10) 0.48718(13) 0.32384(7) 0.0281(4) Uani 1 1 d .
O19 O 0.39242(9) 0.23301(11) 0.30917(6) 0.0218(3) Uani 1 1 d .
O20 O 0.41522(8) 0.39761(12) 0.25343(6) 0.0233(3) Uani 1 1 d .
O21 O 0.25536(10) 0.44790(12) 0.20485(7) 0.0268(4) Uani 1 1 d .
O22 O 0.88423(9) 0.52340(11) 0.30266(6) 0.0222(3) Uani 1 1 d .
O23 O 0.80984(11) 0.47731(15) 0.16709(7) 0.0336(4) Uani 1 1 d .
O24 O 0.08371(11) 0.30062(13) 0.30665(7) 0.0294(4) Uani 1 1 d .
O25 O 0.09008(11) 0.59243(12) 0.25745(7) 0.0269(4) Uani 1 1 d .
O26 O 0.57716(10) 0.45872(12) 0.30051(7) 0.0274(4) Uani 1 1 d .
O27 O 0.58995(11) 0.16256(12) 0.26108(8) 0.0272(4) Uani 1 1 d .
O28 O 0.91483(9) 0.35493(13) 0.25110(6) 0.0273(4) Uani 1 1 d .
O29 O 0.24268(14) 0.14409(14) 0.23822(10) 0.0435(5) Uani 1 1 d .
O30 O 0.73742(14) 0.61001(15) 0.22898(11) 0.0517(6) Uani 1 1 d .
C1 C 0.27087(13) 0.44305(14) 0.34298(8) 0.0189(4) Uani 1 1 d .
C2 C 0.76544(13) 0.31066(15) 0.33531(9) 0.0189(4) Uani 1 1 d .
C3 C 0.45914(12) 0.25626(14) 0.34350(8) 0.0178(4) Uani 1 1 d .
C4 C 0.95168(12) 0.50470(14) 0.33718(8) 0.0181(4) Uani 1 1 d .
C5 C 0.55867(13) 0.45455(15) 0.16107(9) 0.0201(4) Uani 1 1 d .
C6 C 0.19067(13) 0.47235(15) 0.16971(9) 0.0196(4) Uani 1 1 d .
C7 C 0.28051(12) 0.47616(14) 0.39985(8) 0.0173(4) Uani 1 1 d .
C8 C 0.19389(12) 0.48816(14) 0.11224(8) 0.0173(4) Uani 1 1 d .
C9 C 0.95680(12) 0.50795(14) 0.39650(8) 0.0177(4) Uani 1 1 d .
C10 C 0.54840(12) 0.48388(15) 0.10347(8) 0.0186(4) Uani 1 1 d .
C11 C 0.77720(12) 0.27322(14) 0.39142(8) 0.0171(4) Uani 1 1 d .
C12 C 0.46392(12) 0.25475(14) 0.40335(8) 0.0173(4) Uani 1 1 d .
C13 C 0.35094(12) 0.45800(14) 0.44142(8) 0.0183(4) Uani 1 1 d .
H13 H 0.3951 0.4332 0.4326 0.022 Uiso 1 1 calc R
C14 C 0.37253(12) 0.26039(14) 0.15755(8) 0.0176(4) Uani 1 1 d .
C15 C 0.21510(13) 0.51929(15) 0.41243(9) 0.0210(4) Uani 1 1 d .
H15 H 0.1691 0.5346 0.3843 0.025 Uiso 1 1 calc R
C16 C 0.71293(13) 0.22925(15) 0.40534(9) 0.0211(4) Uani 1 1 d .
H16 H 0.6656 0.2153 0.3781 0.025 Uiso 1 1 calc R
C17 C 0.14813(14) 0.27195(15) 0.34064(9) 0.0209(4) Uani 1 1 d .
C18 C 0.12818(12) 0.46422(14) 0.06946(8) 0.0178(4) Uani 1 1 d .
H18 H 0.0824 0.4411 0.0770 0.021 Uiso 1 1 calc R
C19 C 0.26400(13) 0.52360(16) 0.10089(9) 0.0216(4) Uani 1 1 d .
H19 H 0.3094 0.5379 0.1297 0.026 Uiso 1 1 calc R
C20 C 0.89495(13) 0.55100(15) 0.41353(9) 0.0197(4) Uani 1 1 d .
H20 H 0.8500 0.5740 0.3875 0.024 Uiso 1 1 calc R
C21 C 0.90155(13) 0.55860(15) 0.46843(9) 0.0198(4) Uani 1 1 d .
H21 H 0.8613 0.5877 0.4795 0.024 Uiso 1 1 calc R
C22 C 0.53001(12) 0.28839(14) 0.44219(8) 0.0173(4) Uani 1 1 d .
H22 H 0.5702 0.3177 0.4311 0.021 Uiso 1 1 calc R
C23 C 0.36741(12) 0.25586(14) 0.09794(8) 0.0165(3) Uani 1 1 d .
C24 C 0.35631(12) 0.47674(14) 0.49691(8) 0.0178(4) Uani 1 1 d .
C25 C 0.21944(13) 0.53855(15) 0.46600(9) 0.0209(4) Uani 1 1 d .
H25 H 0.1764 0.5676 0.4739 0.025 Uiso 1 1 calc R
C26 C 0.39959(12) 0.21385(15) 0.41914(8) 0.0191(4) Uani 1 1 d .
H26 H 0.3542 0.1930 0.3925 0.023 Uiso 1 1 calc R
C27 C 0.72086(12) 0.20744(14) 0.45917(8) 0.0185(4) Uani 1 1 d .
H27 H 0.6789 0.1779 0.4681 0.022 Uiso 1 1 calc R
C28 C 0.14337(13) 0.25305(15) 0.39794(9) 0.0199(4) Uani 1 1 d .
C29 C 0.47719(12) 0.46275(15) 0.06403(8) 0.0184(4) Uani 1 1 d .
H29 H 0.4349 0.4370 0.0746 0.022 Uiso 1 1 calc R
C30 C 0.26489(13) 0.53680(15) 0.04724(9) 0.0201(4) Uani 1 1 d .
H30 H 0.3103 0.5620 0.0403 0.024 Uiso 1 1 calc R
C31 C 1.02251(12) 0.47124(15) 0.43420(8) 0.0185(4) Uani 1 1 d .
H31 H 1.0619 0.4421 0.4222 0.022 Uiso 1 1 calc R
C32 C 0.53743(12) 0.27872(14) 0.49896(8) 0.0157(3) Uani 1 1 d .
C33 C 0.12905(12) 0.47416(14) 0.01411(8) 0.0158(3) Uani 1 1 d .
C34 C 0.19771(12) 0.51252(14) 0.00237(8) 0.0164(3) Uani 1 1 d .
C35 C 0.28824(12) 0.51500(14) 0.50959(8) 0.0174(4) Uani 1 1 d .
C36 C 0.96935(12) 0.52254(14) 0.50870(8) 0.0167(3) Uani 1 1 d .
C37 C 0.79234(12) 0.22948(14) 0.50148(8) 0.0158(3) Uani 1 1 d .
C38 C 0.40497(12) 0.20539(15) 0.47362(9) 0.0187(4) Uani 1 1 d .
H38 H 0.3626 0.1793 0.4839 0.022 Uiso 1 1 calc R
C39 C 0.46768(12) 0.47976(14) 0.00767(8) 0.0169(3) Uani 1 1 d .
C40 C 0.42629(13) 0.45713(16) 0.54106(9) 0.0225(4) Uani 1 1 d .
H40 H 0.4723 0.4348 0.5334 0.027 Uiso 1 1 calc R
C41 C 0.84909(12) 0.29016(14) 0.43099(8) 0.0176(4) Uani 1 1 d .
H41 H 0.8921 0.3151 0.4209 0.021 Uiso 1 1 calc R
C42 C 0.29908(12) 0.28280(14) 0.05813(8) 0.0173(4) Uani 1 1 d .
H42 H 0.2569 0.3093 0.0684 0.021 Uiso 1 1 calc R
C43 C 0.43407(12) 0.21890(15) 0.08286(8) 0.0197(4) Uani 1 1 d .
H43 H 0.4810 0.2030 0.1100 0.024 Uiso 1 1 calc R
C44 C 0.20815(13) 0.27132(15) 0.44331(8) 0.0195(4) Uani 1 1 d .
H44 H 0.2562 0.2928 0.4382 0.023 Uiso 1 1 calc R
C45 C 0.07007(13) 0.21994(16) 0.40562(9) 0.0228(4) Uani 1 1 d .
H45 H 0.0258 0.2090 0.3752 0.027 Uiso 1 1 calc R
C46 C 0.06595(13) 0.29298(15) 0.16716(9) 0.0197(4) Uani 1 1 d .
C47 C 0.64318(14) 0.48419(16) 0.33385(9) 0.0218(4) Uani 1 1 d .
C48 C 0.87425(12) 0.49211(15) 0.15479(8) 0.0183(4) Uani 1 1 d .
C49 C 0.47396(12) 0.23567(14) 0.51481(8) 0.0158(3) Uani 1 1 d .
C50 C 0.85810(11) 0.27006(14) 0.48673(8) 0.0155(3) Uani 1 1 d .
C51 C 0.06128(12) 0.44858(15) -0.02982(9) 0.0188(4) Uani 1 1 d .
H51 H 0.0166 0.4230 -0.0222 0.023 Uiso 1 1 calc R
C52 C 0.20268(13) 0.25786(14) 0.49751(8) 0.0183(4) Uani 1 1 d .
C53 C 0.60741(13) 0.30599(15) 0.54064(9) 0.0202(4) Uani 1 1 d .
H53 H 0.6476 0.3377 0.5310 0.024 Uiso 1 1 calc R
C54 C 0.64314(13) 0.49726(15) 0.39258(9) 0.0198(4) Uani 1 1 d .
C55 C 0.87114(12) 0.50075(15) 0.09553(8) 0.0185(4) Uani 1 1 d .
C56 C 0.42923(12) 0.20679(15) 0.02865(9) 0.0193(4) Uani 1 1 d .
H56 H 0.4732 0.1830 0.0191 0.023 Uiso 1 1 calc R
C57 C 0.19588(12) 0.52449(14) -0.05363(8) 0.0179(4) Uani 1 1 d .
H57 H 0.2402 0.5495 -0.0621 0.022 Uiso 1 1 calc R
C58 C 0.28949(13) 0.52537(15) 0.56549(9) 0.0196(4) Uani 1 1 d .
H58 H 0.2441 0.5478 0.5738 0.023 Uiso 1 1 calc R
C59 C 0.39594(13) 0.45603(15) -0.03397(9) 0.0201(4) Uani 1 1 d .
H59 H 0.3540 0.4278 -0.0243 0.024 Uiso 1 1 calc R
C60 C 0.05435(12) 0.25938(14) 0.11036(8) 0.0177(4) Uani 1 1 d .
C61 C 0.06423(14) 0.20398(16) 0.45760(9) 0.0230(4) Uani 1 1 d .
H61 H 0.0166 0.1802 0.4619 0.028 Uiso 1 1 calc R
C62 C 0.61216(13) 0.52569(16) 0.08819(9) 0.0219(4) Uani 1 1 d .
H62 H 0.6597 0.5408 0.1150 0.026 Uiso 1 1 calc R
C63 C 0.42721(14) 0.47052(17) 0.59468(9) 0.0240(4) Uani 1 1 d .
H63 H 0.4740 0.4585 0.6229 0.029 Uiso 1 1 calc R
C64 C 0.68093(13) 0.28220(15) 0.16202(9) 0.0208(4) Uani 1 1 d .
C65 C 0.12961(12) 0.22301(14) 0.50501(8) 0.0175(4) Uani 1 1 d .
C66 C -0.01608(12) 0.28141(14) 0.07117(8) 0.0176(4) Uani 1 1 d .
H66 H -0.0579 0.3080 0.0818 0.021 Uiso 1 1 calc R
C67 C 0.68737(13) 0.26750(15) 0.10458(8) 0.0190(4) Uani 1 1 d .
C68 C 0.06085(12) 0.46099(15) -0.08319(9) 0.0193(4) Uani 1 1 d .
H68 H 0.0158 0.4443 -0.1116 0.023 Uiso 1 1 calc R
C69 C 0.26728(13) 0.27891(16) 0.54495(9) 0.0226(4) Uani 1 1 d .
H69 H 0.3151 0.3021 0.5406 0.027 Uiso 1 1 calc R
C70 C 0.61691(13) 0.28637(15) 0.59510(9) 0.0211(4) Uani 1 1 d .
H70 H 0.6640 0.3029 0.6218 0.025 Uiso 1 1 calc R
C71 C 0.62364(13) 0.28790(15) 0.05940(9) 0.0195(4) Uani 1 1 d .
H71 H 0.5756 0.3093 0.0646 0.023 Uiso 1 1 calc R
C72 C 0.26069(13) 0.26587(16) 0.59701(9) 0.0236(4) Uani 1 1 d .
H72 H 0.3043 0.2789 0.6274 0.028 Uiso 1 1 calc R
OW1 O 0.0759(3) 0.1092(4) 0.2483(2) 0.178(3) Uani 1 1 d .
OW2 O 0.5835(4) 0.6517(5) 0.2459(3) 0.232(4) Uani 1 1 d .

loop_
_atom_site_aniso_label
_atom_site_aniso_U_11
_atom_site_aniso_U_22
_atom_site_aniso_U_33
_atom_site_aniso_U_23
_atom_site_aniso_U_13
_atom_site_aniso_U_12
Nd1 0.01279(5) 0.02496(6) 0.00832(5) 0.00044(4) 0.00283(3) -0.00262(3)
Nd2 0.01540(5) 0.03215(7) 0.00912(5) 0.00155(4) 0.00317(4) -0.00528(4)
Nd3 0.01405(5) 0.02970(6) 0.00891(5) -0.00021(4) 0.00329(3) 0.00403(4)
Nd4 0.01404(5) 0.02512(6) 0.00890(5) 0.00058(4) 0.00377(3) 0.00266(4)
O1 0.0209(8) 0.0382(10) 0.0136(7) -0.0005(6) -0.0012(6) 0.0011(6)
O2 0.0254(8) 0.0369(9) 0.0173(8) 0.0045(7) 0.0123(6) 0.0057(7)
O3 0.0177(7) 0.0307(8) 0.0122(7) -0.0019(6) 0.0004(5) -0.0035(6)
O4 0.0201(8) 0.0401(10) 0.0135(7) 0.0027(7) -0.0009(6) 0.0013(7)
O5 0.0258(8) 0.0383(10) 0.0183(8) -0.0052(7) 0.0129(6) -0.0053(7)
O6 0.0233(8) 0.0530(12) 0.0143(8) -0.0065(7) 0.0084(6) 0.0001(8)
O7 0.0220(8) 0.0411(10) 0.0178(8) -0.0091(7) 0.0062(6) 0.0025(7)
O8 0.0214(8) 0.0450(11) 0.0193(8) 0.0134(7) 0.0057(6) 0.0007(7)
O9 0.0196(7) 0.0448(10) 0.0178(8) 0.0119(7) 0.0064(6) -0.0015(7)
O10 0.0289(9) 0.0410(10) 0.0202(8) 0.0089(7) 0.0150(7) 0.0083(7)
O11 0.0200(7) 0.0402(10) 0.0141(7) -0.0032(7) -0.0005(6) -0.0026(7)
O12 0.0244(8) 0.0471(11) 0.0174(8) -0.0096(7) 0.0052(6) -0.0017(7)
O13 0.0180(7) 0.0374(9) 0.0149(7) 0.0034(6) 0.0007(5) 0.0023(6)
O14 0.0301(9) 0.0414(10) 0.0189(8) -0.0078(7) 0.0147(7) -0.0093(7)
O15 0.0217(8) 0.0515(11) 0.0142(7) 0.0083(7) 0.0080(6) 0.0000(7)
O16 0.0190(7) 0.0389(10) 0.0141(7) 0.0012(6) -0.0003(5) -0.0010(6)
O17 0.0204(8) 0.0492(11) 0.0184(8) -0.0126(7) 0.0053(6) 0.0000(7)
O18 0.0224(8) 0.0494(11) 0.0145(7) -0.0061(7) 0.0083(6) 0.0024(7)
O19 0.0196(7) 0.0309(8) 0.0134(7) 0.0009(6) 0.0022(5) 0.0038(6)
O20 0.0183(8) 0.0332(9) 0.0180(8) 0.0014(6) 0.0046(6) -0.0005(6)
O21 0.0236(8) 0.0418(10) 0.0138(8) 0.0060(7) 0.0036(6) 0.0024(7)
O22 0.0198(7) 0.0316(8) 0.0140(7) 0.0003(6) 0.0029(5) -0.0034(6)
O23 0.0237(8) 0.0622(13) 0.0171(8) 0.0099(8) 0.0096(6) -0.0027(8)
O24 0.0265(9) 0.0429(11) 0.0180(8) 0.0123(7) 0.0052(6) 0.0035(7)
O25 0.0301(9) 0.0249(8) 0.0286(9) -0.0015(7) 0.0128(7) -0.0013(7)
O26 0.0257(8) 0.0386(10) 0.0173(8) -0.0086(7) 0.0051(6) -0.0024(7)
O27 0.0310(9) 0.0251(8) 0.0265(9) -0.0007(7) 0.0096(7) 0.0021(7)
O28 0.0249(9) 0.0356(10) 0.0235(9) 0.0027(7) 0.0105(7) -0.0013(6)
O29 0.0372(11) 0.0383(12) 0.0539(14) -0.0039(10) 0.0113(10) 0.0010(9)
O30 0.0410(12) 0.0443(13) 0.0645(17) 0.0153(12) 0.0063(11) 0.0005(10)
C1 0.0188(9) 0.0265(10) 0.0105(9) -0.0019(7) 0.0026(7) -0.0002(7)
C2 0.0187(9) 0.0266(10) 0.0113(9) 0.0017(7) 0.0040(7) -0.0003(7)
C3 0.0161(8) 0.0270(10) 0.0099(8) 0.0026(7) 0.0033(6) 0.0041(7)
C4 0.0176(9) 0.0242(10) 0.0131(9) -0.0022(7) 0.0053(7) -0.0034(7)
C5 0.0195(9) 0.0276(11) 0.0125(9) 0.0044(8) 0.0036(7) 0.0026(8)
C6 0.0228(10) 0.0246(10) 0.0125(9) 0.0028(7) 0.0070(7) 0.0012(8)
C7 0.0188(9) 0.0225(9) 0.0109(8) -0.0025(7) 0.0050(6) 0.0005(7)
C8 0.0196(9) 0.0229(10) 0.0109(8) 0.0024(7) 0.0066(7) 0.0027(7)
C9 0.0175(9) 0.0257(10) 0.0113(8) -0.0018(7) 0.0062(6) -0.0016(7)
C10 0.0176(9) 0.0253(10) 0.0129(9) 0.0034(7) 0.0043(7) 0.0006(7)
C11 0.0175(8) 0.0240(10) 0.0094(8) 0.0025(7) 0.0034(6) -0.0008(7)
C12 0.0167(8) 0.0248(10) 0.0109(8) 0.0027(7) 0.0047(6) 0.0031(7)
C13 0.0184(9) 0.0253(10) 0.0115(9) -0.0035(7) 0.0049(7) 0.0014(7)
C14 0.0176(9) 0.0247(10) 0.0104(8) -0.0035(7) 0.0041(6) -0.0029(7)
C15 0.0195(9) 0.0272(11) 0.0152(9) -0.0004(8) 0.0031(7) 0.0035(8)
C16 0.0186(9) 0.0290(11) 0.0139(9) 0.0008(8) 0.0018(7) -0.0050(8)
C17 0.0241(10) 0.0255(10) 0.0146(9) 0.0041(8) 0.0080(7) 0.0016(8)
C18 0.0169(9) 0.0249(10) 0.0132(9) 0.0027(7) 0.0068(7) 0.0007(7)
C19 0.0182(9) 0.0342(12) 0.0129(9) -0.0010(8) 0.0050(7) -0.0042(8)
C20 0.0164(9) 0.0286(11) 0.0141(9) 0.0009(8) 0.0045(7) 0.0036(7)
C21 0.0179(9) 0.0271(11) 0.0152(9) -0.0007(8) 0.0061(7) 0.0039(7)
C22 0.0169(8) 0.0240(10) 0.0116(8) 0.0026(7) 0.0052(6) -0.0007(7)
C23 0.0152(8) 0.0236(10) 0.0110(8) -0.0020(7) 0.0043(6) -0.0008(7)
C24 0.0176(9) 0.0221(10) 0.0137(9) -0.0017(7) 0.0046(7) 0.0008(7)
C25 0.0182(9) 0.0278(11) 0.0172(10) -0.0036(8) 0.0059(7) 0.0042(8)
C26 0.0163(9) 0.0280(11) 0.0128(9) 0.0015(7) 0.0037(7) -0.0006(7)
C27 0.0163(9) 0.0248(10) 0.0136(9) 0.0022(7) 0.0030(7) -0.0050(7)
C28 0.0214(9) 0.0261(10) 0.0143(9) 0.0045(8) 0.0084(7) 0.0031(8)
C29 0.0173(9) 0.0260(10) 0.0124(9) 0.0041(7) 0.0049(7) -0.0002(7)
C30 0.0186(9) 0.0282(11) 0.0139(9) 0.0001(8) 0.0052(7) -0.0059(8)
C31 0.0183(9) 0.0249(10) 0.0136(9) -0.0004(7) 0.0065(7) 0.0006(7)
C32 0.0156(8) 0.0198(9) 0.0121(8) 0.0016(7) 0.0048(6) -0.0019(7)
C33 0.0154(8) 0.0229(9) 0.0104(8) 0.0020(7) 0.0055(6) 0.0007(7)
C34 0.0148(8) 0.0226(9) 0.0127(8) 0.0018(7) 0.0054(6) -0.0004(7)
C35 0.0175(9) 0.0220(9) 0.0136(9) -0.0029(7) 0.0056(7) -0.0001(7)
C36 0.0164(8) 0.0224(9) 0.0121(8) -0.0004(7) 0.0052(6) 0.0007(7)
C37 0.0151(8) 0.0206(9) 0.0117(8) 0.0017(7) 0.0040(6) -0.0006(7)
C38 0.0149(8) 0.0276(10) 0.0142(9) 0.0016(8) 0.0049(7) -0.0026(7)
C39 0.0166(8) 0.0225(9) 0.0110(8) 0.0028(7) 0.0030(6) -0.0003(7)
C40 0.0188(9) 0.0346(12) 0.0133(9) -0.0032(8) 0.0031(7) 0.0042(8)
C41 0.0156(8) 0.0265(10) 0.0113(8) 0.0034(7) 0.0049(6) -0.0002(7)
C42 0.0164(8) 0.0239(10) 0.0118(8) -0.0025(7) 0.0047(6) 0.0011(7)
C43 0.0145(8) 0.0314(11) 0.0126(9) -0.0028(8) 0.0027(6) 0.0023(7)
C44 0.0192(9) 0.0267(10) 0.0143(9) 0.0036(8) 0.0078(7) 0.0019(7)
C45 0.0213(10) 0.0325(12) 0.0148(10) 0.0024(8) 0.0056(7) -0.0023(8)
C46 0.0189(9) 0.0269(11) 0.0127(9) -0.0019(8) 0.0035(7) -0.0009(7)
C47 0.0233(10) 0.0286(11) 0.0146(9) -0.0046(8) 0.0074(7) -0.0028(8)
C48 0.0179(9) 0.0275(10) 0.0098(8) 0.0042(7) 0.0043(6) 0.0016(7)
C49 0.0143(8) 0.0219(9) 0.0116(8) 0.0018(7) 0.0045(6) -0.0001(7)
C50 0.0140(8) 0.0220(9) 0.0101(8) 0.0030(7) 0.0030(6) 0.0001(6)
C51 0.0156(9) 0.0266(10) 0.0150(9) 0.0011(8) 0.0056(7) -0.0030(7)
C52 0.0188(9) 0.0221(10) 0.0160(9) 0.0027(7) 0.0083(7) 0.0027(7)
C53 0.0186(9) 0.0278(11) 0.0141(9) 0.0022(8) 0.0046(7) -0.0044(8)
C54 0.0206(9) 0.0274(11) 0.0121(9) -0.0048(8) 0.0058(7) -0.0025(8)
C55 0.0173(9) 0.0258(10) 0.0133(9) 0.0024(7) 0.0059(7) 0.0016(7)
C56 0.0143(8) 0.0291(11) 0.0141(9) -0.0035(8) 0.0036(7) 0.0033(7)
C57 0.0174(9) 0.0255(10) 0.0125(9) 0.0023(7) 0.0067(7) -0.0018(7)
C58 0.0181(9) 0.0274(10) 0.0140(9) -0.0047(8) 0.0056(7) -0.0005(7)
C59 0.0162(9) 0.0294(11) 0.0138(9) 0.0038(8) 0.0031(7) -0.0039(7)
C60 0.0170(8) 0.0256(10) 0.0098(8) -0.0033(7) 0.0030(6) -0.0012(7)
C61 0.0223(10) 0.0327(12) 0.0156(10) 0.0012(8) 0.0080(8) -0.0045(8)
C62 0.0187(9) 0.0315(12) 0.0136(9) 0.0042(8) 0.0016(7) -0.0048(8)
C63 0.0198(10) 0.0365(13) 0.0146(10) -0.0030(9) 0.0030(7) 0.0031(8)
C64 0.0220(10) 0.0284(11) 0.0130(9) -0.0024(8) 0.0068(7) -0.0023(8)
C65 0.0190(9) 0.0220(9) 0.0131(9) 0.0016(7) 0.0073(7) 0.0005(7)
C66 0.0156(8) 0.0253(10) 0.0124(9) -0.0025(7) 0.0050(6) 0.0013(7)
C67 0.0201(9) 0.0267(10) 0.0115(9) -0.0026(7) 0.0064(7) -0.0025(7)
C68 0.0160(9) 0.0300(11) 0.0116(9) 0.0012(8) 0.0033(6) -0.0016(7)
C69 0.0203(9) 0.0314(12) 0.0174(10) 0.0011(8) 0.0076(7) -0.0033(8)
C70 0.0192(9) 0.0282(11) 0.0137(9) 0.0013(8) 0.0012(7) -0.0051(8)
C71 0.0190(9) 0.0264(10) 0.0154(9) -0.0030(8) 0.0087(7) 0.0002(7)
C72 0.0187(9) 0.0360(12) 0.0167(10) 0.0007(9) 0.0060(7) -0.0029(8)
OW1 0.166(6) 0.158(6) 0.222(8) -0.015(4) 0.072(5) -0.033(4)
OW2 0.240(9) 0.195(7) 0.286(10) 0.078(5) 0.117(7) 0.093(5)

loop_
_atom_type_symbol
_atom_type_description
_atom_type_scat_dispersion_real
_atom_type_scat_dispersion_imag
_atom_type_scat_source
C C 0.0033 0.0016 'International Tables Vol C Tables 4.2.6.8 and 6.1.1.4'
H H 0.0000 0.0000 'International Tables Vol C Tables 4.2.6.8 and 6.1.1.4'
O O 0.0106 0.0060 'International Tables Vol C Tables 4.2.6.8 and 6.1.1.4'
Nd Nd -0.1943 3.0179 'International Tables Vol C Tables 4.2.6.8 and 6.1.1.4'

loop_
_geom_angle_atom_site_label_1
_geom_angle_atom_site_label_2
_geom_angle_atom_site_label_3
_geom_angle
_geom_angle_site_symmetry_1
_geom_angle_site_symmetry_3
O3 Nd1 O16 145.80(6) . .
O3 Nd1 O15 90.28(6) . .
O16 Nd1 O15 86.46(6) . .
O3 Nd1 O8 77.84(6) . .
O16 Nd1 O8 126.50(6) . .
O15 Nd1 O8 134.71(6) . .
O3 Nd1 O26 136.69(6) . .
O16 Nd1 O26 75.83(6) . .
O15 Nd1 O26 78.68(6) . .
O8 Nd1 O26 80.86(6) . .
O3 Nd1 O27 73.58(6) . .
O16 Nd1 O27 72.90(6) . .
O15 Nd1 O27 73.18(6) . .
O8 Nd1 O27 140.01(6) . .
O26 Nd1 O27 138.71(6) . .
O3 Nd1 O5 80.59(5) . .
O16 Nd1 O5 82.23(6) . .
O15 Nd1 O5 143.91(7) . .
O8 Nd1 O5 77.51(6) . .
O26 Nd1 O5 130.38(6) . .
O27 Nd1 O5 70.75(6) . .
O3 Nd1 O20 69.67(5) . .
O16 Nd1 O20 138.42(5) . .
O15 Nd1 O20 68.44(5) . .
O8 Nd1 O20 66.43(5) . .
O26 Nd1 O20 67.31(5) . .
O27 Nd1 O20 125.62(6) . .
O5 Nd1 O20 136.88(5) . .
O3 Nd1 O4 118.22(5) . .
O16 Nd1 O4 78.39(5) . .
O15 Nd1 O4 147.35(6) . .
O8 Nd1 O4 48.31(5) . .
O26 Nd1 O4 69.67(5) . .
O27 Nd1 O4 127.58(5) . .
O5 Nd1 O4 62.53(5) . .
O20 Nd1 O4 104.98(5) . .
O3 Nd1 C5 95.25(6) . .
O16 Nd1 C5 103.29(6) . .
O15 Nd1 C5 152.29(6) . .
O8 Nd1 C5 24.17(6) . .
O26 Nd1 C5 78.73(6) . .
O27 Nd1 C5 134.38(6) . .
O5 Nd1 C5 63.76(6) . .
O20 Nd1 C5 88.08(5) . .
O4 Nd1 C5 25.06(5) . .
O3 Nd1 Nd2 144.27(4) . .
O16 Nd1 Nd2 43.60(4) . .
O15 Nd1 Nd2 124.04(4) . .
O8 Nd1 Nd2 83.03(4) . .
O26 Nd1 Nd2 67.56(4) . .
O27 Nd1 Nd2 104.71(4) . .
O5 Nd1 Nd2 65.87(4) . .
O20 Nd1 Nd2 128.43(4) . .
O4 Nd1 Nd2 34.79(3) . .
C5 Nd1 Nd2 59.73(4) . .
O22 Nd2 O4 145.95(6) . .
O22 Nd2 O23 89.58(6) . .
O4 Nd2 O23 90.09(6) . .
O22 Nd2 O12 136.62(6) . .
O4 Nd2 O12 76.05(6) . .
O23 Nd2 O12 76.96(7) . .
O22 Nd2 O9 77.45(6) . .
O4 Nd2 O9 125.95(6) . .
O23 Nd2 O9 130.97(6) . .
O12 Nd2 O9 80.96(6) . .
O22 Nd2 O14 82.19(5) . .
O4 Nd2 O14 80.20(6) . .
O23 Nd2 O14 147.92(7) . .
O12 Nd2 O14 128.73(6) . .
O9 Nd2 O14 77.43(6) . .
O22 Nd2 O30 73.36(7) . .
O4 Nd2 O30 73.78(7) . .
O23 Nd2 O30 74.51(8) . .
O12 Nd2 O30 137.94(7) . .
O9 Nd2 O30 140.94(7) . .
O14 Nd2 O30 73.43(7) . .
O22 Nd2 O28 69.23(5) . .
O4 Nd2 O28 141.14(5) . .
O23 Nd2 O28 69.61(6) . .
O12 Nd2 O28 67.42(6) . .
O9 Nd2 O28 61.53(5) . .
O14 Nd2 O28 133.61(5) . .
O30 Nd2 O28 127.34(7) . .
O22 Nd2 O16 118.48(5) . .
O4 Nd2 O16 77.94(5) . .
O23 Nd2 O16 145.06(6) . .
O12 Nd2 O16 68.35(6) . .
O9 Nd2 O16 48.08(5) . .
O14 Nd2 O16 62.56(5) . .
O30 Nd2 O16 130.77(7) . .
O28 Nd2 O16 99.69(5) . .
O22 Nd2 C2 95.90(6) . .
O4 Nd2 C2 102.58(6) . .
O23 Nd2 C2 147.10(7) . .
O12 Nd2 C2 76.89(6) . .
O9 Nd2 C2 23.83(5) . .
O14 Nd2 C2 64.91(6) . .
O30 Nd2 C2 138.07(7) . .
O28 Nd2 C2 82.08(5) . .
O16 Nd2 C2 24.77(5) . .
O22 Nd2 Nd1 145.23(4) . .
O4 Nd2 Nd1 42.86(4) . .
O23 Nd2 Nd1 124.60(5) . .
O12 Nd2 Nd1 66.18(4) . .
O9 Nd2 Nd1 83.11(4) . .
O14 Nd2 Nd1 65.46(4) . .
O30 Nd2 Nd1 107.09(5) . .
O28 Nd2 Nd1 124.81(4) . .
O16 Nd2 Nd1 35.08(3) . .
C2 Nd2 Nd1 59.78(4) . .
O19 Nd3 O11 146.63(6) . .
O19 Nd3 O6 90.85(6) . .
O11 Nd3 O6 85.39(6) . .
O19 Nd3 O7 77.06(6) . .
O11 Nd3 O7 127.98(6) . .
O6 Nd3 O7 132.90(6) . .
O19 Nd3 O21 133.24(6) . .
O11 Nd3 O21 77.63(6) . .
O6 Nd3 O21 75.24(6) . .
O7 Nd3 O21 80.70(6) . .
O19 Nd3 O10 84.09(5) . .
O11 Nd3 O10 82.05(6) . .
O6 Nd3 O10 148.34(7) . .
O7 Nd3 O10 76.32(6) . .
O21 Nd3 O10 129.29(6) . .
O19 Nd3 O29 74.37(6) . .
O11 Nd3 O29 72.64(7) . .
O6 Nd3 O29 74.86(7) . .
O7 Nd3 O29 140.17(7) . .
O21 Nd3 O29 139.02(7) . .
O10 Nd3 O29 73.68(7) . .
O19 Nd3 O20 69.32(5) . .
O11 Nd3 O20 137.94(5) . .
O6 Nd3 O20 69.36(5) . .
O7 Nd3 O20 63.75(5) . .
O21 Nd3 O20 63.97(5) . .
O10 Nd3 O20 135.61(5) . .
O29 Nd3 O20 127.61(6) . .
O19 Nd3 O1 119.46(5) . .
O11 Nd3 O1 80.09(5) . .
O6 Nd3 O1 142.68(6) . .
O7 Nd3 O1 47.93(5) . .
O21 Nd3 O1 68.15(5) . .
O10 Nd3 O1 62.81(5) . .
O29 Nd3 O1 131.13(6) . .
O20 Nd3 O1 99.74(5) . .
O19 Nd3 C1 96.12(6) . .
O11 Nd3 C1 104.57(6) . .
O6 Nd3 C1 147.88(6) . .
O7 Nd3 C1 23.92(5) . .
O21 Nd3 C1 77.23(6) . .
O10 Nd3 C1 63.76(6) . .
O29 Nd3 C1 137.18(7) . .
O20 Nd3 C1 83.87(5) . .
O1 Nd3 C1 24.72(5) . .
O19 Nd3 Nd4 148.13(4) . .
O11 Nd3 Nd4 43.81(4) . .
O6 Nd3 Nd4 120.53(4) . .
O7 Nd3 Nd4 84.19(4) . .
O21 Nd3 Nd4 66.78(4) . .
O10 Nd3 Nd4 66.41(4) . .
O29 Nd3 Nd4 106.61(5) . .
O20 Nd3 Nd4 124.18(4) . .
O1 Nd3 Nd4 36.28(3) . .
C1 Nd3 Nd4 60.86(4) . .
O18 Nd4 O13 86.27(6) . .
O18 Nd4 O24 82.35(6) . .
O13 Nd4 O24 136.35(6) . .
O18 Nd4 O17 133.21(6) . .
O13 Nd4 O17 77.05(6) . .
O24 Nd4 O17 80.65(7) . .
O18 Nd4 O2 140.65(7) . .
O13 Nd4 O2 82.54(5) . .
O24 Nd4 O2 129.82(6) . .
O17 Nd4 O2 80.43(6) . .
O18 Nd4 O1 89.70(6) . .
O13 Nd4 O1 147.93(6) . .
O24 Nd4 O1 74.17(6) . .
O17 Nd4 O1 126.13(6) . .
O2 Nd4 O1 80.61(6) . .
O18 Nd4 O25 72.68(6) . .
O13 Nd4 O25 73.73(6) . .
O24 Nd4 O25 139.81(6) . .
O17 Nd4 O25 139.05(6) . .
O2 Nd4 O25 67.96(6) . .
O1 Nd4 O25 74.71(6) . .
O18 Nd4 O28 69.41(6) . 1_455
O13 Nd4 O28 66.96(5) . 1_455
O24 Nd4 O28 69.58(6) . 1_455
O17 Nd4 O28 63.82(5) . 1_455
O2 Nd4 O28 136.73(5) . 1_455
O1 Nd4 O28 139.95(5) . 1_455
O25 Nd4 O28 126.06(6) . 1_455
O18 Nd4 O11 152.01(6) . .
O13 Nd4 O11 116.79(5) . .
O24 Nd4 O11 70.04(6) . .
O17 Nd4 O11 47.85(5) . .
O2 Nd4 O11 62.82(5) . .
O1 Nd4 O11 78.71(5) . .
O25 Nd4 O11 126.86(5) . .
O28 Nd4 O11 103.70(5) 1_455 .
O18 Nd4 C46 152.74(6) . .
O13 Nd4 C46 94.20(6) . .
O24 Nd4 C46 78.59(6) . .
O17 Nd4 C46 23.86(6) . .
O2 Nd4 C46 66.02(6) . .
O1 Nd4 C46 103.48(6) . .
O25 Nd4 C46 133.54(6) . .
O28 Nd4 C46 85.68(5) 1_455 .
O11 Nd4 C46 24.81(5) . .
O18 Nd4 Nd3 128.58(4) . .
O13 Nd4 Nd3 144.08(4) . .
O24 Nd4 Nd3 66.65(4) . .
O17 Nd4 Nd3 82.44(4) . .
O2 Nd4 Nd3 65.05(4) . .
O1 Nd4 Nd3 43.94(4) . .
O25 Nd4 Nd3 105.55(4) . .
O28 Nd4 Nd3 128.00(4) 1_455 .
O11 Nd4 Nd3 34.77(3) . .
C46 Nd4 Nd3 59.55(4) . .
C1 O1 Nd4 172.00(16) . .
C1 O1 Nd3 82.78(13) . .
Nd4 O1 Nd3 99.78(5) . .
C6 O2 Nd4 137.72(15) . .
C14 O3 Nd1 138.34(15) . .
C5 O4 Nd2 171.53(15) . .
C5 O4 Nd1 82.42(13) . .
Nd2 O4 Nd1 102.35(6) . .
C64 O5 Nd1 134.13(15) . .
C14 O6 Nd3 137.68(15) . .
C1 O7 Nd3 104.52(14) . .
C5 O8 Nd1 103.35(14) . .
C2 O9 Nd2 105.08(14) . .
C17 O10 Nd3 135.67(15) . .
C46 O11 Nd3 174.88(15) . .
C46 O11 Nd4 81.82(13) . .
Nd3 O11 Nd4 101.42(6) . .
C64 O12 Nd2 127.88(16) . .
C48 O13 Nd4 144.08(16) 1_455 .
C47 O14 Nd2 136.26(15) . .
C3 O15 Nd1 138.70(14) . .
C2 O16 Nd1 173.42(15) . .
C2 O16 Nd2 82.86(13) . .
Nd1 O16 Nd2 101.32(6) . .
C46 O17 Nd4 104.89(14) . .
C4 O18 Nd4 142.01(15) 1_455 .
C3 O19 Nd3 134.61(14) . .
Nd1 O20 Nd3 126.24(7) . .
C6 O21 Nd3 125.88(15) . .
C4 O22 Nd2 136.72(15) . .
C48 O23 Nd2 138.00(15) . .
C17 O24 Nd4 130.93(16) . .
C47 O26 Nd1 126.73(15) . .
Nd4 O28 Nd2 126.26(7) 1_655 .
O7 C1 O1 121.3(2) . .
O7 C1 C7 118.58(19) . .
O1 C1 C7 119.96(19) . .
O7 C1 Nd3 51.56(11) . .
O1 C1 Nd3 72.50(12) . .
C7 C1 Nd3 156.32(15) . .
O9 C2 O16 121.5(2) . .
O9 C2 C11 118.55(19) . .
O16 C2 C11 119.84(19) . .
O9 C2 Nd2 51.09(11) . .
O16 C2 Nd2 72.37(12) . .
C11 C2 Nd2 158.56(15) . .
O15 C3 O19 123.06(19) . .
O15 C3 C12 119.15(19) . .
O19 C3 C12 117.75(18) . .
O18 C4 O22 123.50(19) 1_655 .
O18 C4 C9 118.41(19) 1_655 .
O22 C4 C9 118.02(18) . .
O8 C5 O4 121.4(2) . .
O8 C5 C10 118.48(19) . .
O4 C5 C10 119.92(19) . .
O8 C5 Nd1 52.48(11) . .
O4 C5 Nd1 72.52(12) . .
C10 C5 Nd1 154.18(16) . .
O2 C6 O21 124.1(2) . .
O2 C6 C8 118.19(19) . .
O21 C6 C8 117.63(19) . .
C13 C7 C15 119.93(18) . .
C13 C7 C1 119.95(18) . .
C15 C7 C1 119.89(19) . .
C18 C8 C19 119.64(18) . .
C18 C8 C6 118.46(18) . .
C19 C8 C6 121.85(19) . .
C31 C9 C20 121.04(18) . .
C31 C9 C4 119.44(18) . .
C20 C9 C4 119.50(19) . .
C29 C10 C62 120.23(19) . .
C29 C10 C5 118.27(19) . .
C62 C10 C5 121.29(19) . .
C41 C11 C16 120.55(18) . .
C41 C11 C2 118.23(18) . .
C16 C11 C2 120.89(18) . .
C22 C12 C26 120.81(18) . .
C22 C12 C3 121.09(18) . .
C26 C12 C3 118.04(19) . .
C7 C13 C24 120.73(18) . .
C7 C13 H13 119.6 . .
C24 C13 H13 119.6 . .
O6 C14 O3 123.21(19) . .
O6 C14 C23 119.55(19) . .
O3 C14 C23 117.16(18) . .
C25 C15 C7 120.0(2) . .
C25 C15 H15 120.0 . .
C7 C15 H15 120.0 . .
C27 C16 C11 119.82(19) . .
C27 C16 H16 120.1 . .
C11 C16 H16 120.1 . .
O10 C17 O24 124.5(2) . .
O10 C17 C28 119.2(2) . .
O24 C17 C28 116.27(19) . .
C8 C18 C33 121.02(18) . .
C8 C18 H18 119.5 . .
C33 C18 H18 119.5 . .
C30 C19 C8 120.2(2) . .
C30 C19 H19 119.9 . .
C8 C19 H19 119.9 . .
C21 C20 C9 119.8(2) . .
C21 C20 H20 120.1 . .
C9 C20 H20 120.1 . .
C20 C21 C36 120.69(19) . .
C20 C21 H21 119.7 . .
C36 C21 H21 119.7 . .
C12 C22 C32 120.44(18) . .
C12 C22 H22 119.8 . .
C32 C22 H22 119.8 . .
C42 C23 C43 120.38(18) . .
C42 C23 C14 121.42(18) . .
C43 C23 C14 118.14(18) . .
C13 C24 C40 122.81(19) . .
C13 C24 C35 118.88(19) . .
C40 C24 C35 118.29(18) . .
C15 C25 C35 121.12(19) . .
C15 C25 H25 119.4 . .
C35 C25 H25 119.4 . .
C38 C26 C12 119.53(19) . .
C38 C26 H26 120.2 . .
C12 C26 H26 120.2 . .
C16 C27 C37 120.82(19) . .
C16 C27 H27 119.6 . .
C37 C27 H27 119.6 . .
C44 C28 C45 119.53(19) . .
C44 C28 C17 120.79(19) . .
C45 C28 C17 119.6(2) . .
C10 C29 C39 120.81(19) . .
C10 C29 H29 119.6 . .
C39 C29 H29 119.6 . .
C19 C30 C34 121.12(19) . .
C19 C30 H30 119.4 . .
C34 C30 H30 119.4 . .
C9 C31 C36 120.37(19) . 3_766
C9 C31 H31 119.8 . .
C36 C31 H31 119.8 3_766 .
C22 C32 C53 122.57(18) . .
C22 C32 C49 118.68(18) . .
C53 C32 C49 118.66(18) . .
C51 C33 C18 120.71(18) . .
C51 C33 C34 119.58(18) . .
C18 C33 C34 119.68(18) . .
C30 C34 C33 118.26(18) . .
C30 C34 C57 123.19(18) . .
C33 C34 C57 118.55(18) . .
C25 C35 C58 121.49(19) . .
C25 C35 C24 119.03(18) . .
C58 C35 C24 119.43(19) . .
C31 C36 C21 121.95(18) 3_766 .
C31 C36 C36 118.8(2) 3_766 3_766
C21 C36 C36 119.3(2) . 3_766
C42 C37 C27 122.38(18) 4_666 .
C42 C37 C50 118.65(18) 4_666 .
C27 C37 C50 118.88(18) . .
C26 C38 C49 121.12(19) . .
C26 C38 H38 119.4 . .
C49 C38 H38 119.4 . .
C29 C39 C39 118.8(2) . 3_665
C29 C39 C59 121.94(18) . .
C39 C39 C59 119.2(2) 3_665 .
C63 C40 C24 121.2(2) . .
C63 C40 H40 119.4 . .
C24 C40 H40 119.4 . .
C11 C41 C50 120.59(18) . .
C11 C41 H41 119.7 . .
C50 C41 H41 119.7 . .
C23 C42 C37 120.61(18) . 4_565
C23 C42 H42 119.7 . .
C37 C42 H42 119.7 4_565 .
C56 C43 C23 120.07(19) . .
C56 C43 H43 120.0 . .
C23 C43 H43 120.0 . .
C28 C44 C52 121.12(19) . .
C28 C44 H44 119.4 . .
C52 C44 H44 119.4 . .
C61 C45 C28 120.3(2) . .
C61 C45 H45 119.8 . .
C28 C45 H45 119.8 . .
O17 C46 O11 121.4(2) . .
O17 C46 C60 118.28(19) . .
O11 C46 C60 120.09(19) . .
O17 C46 Nd4 51.25(11) . .
O11 C46 Nd4 73.37(12) . .
C60 C46 Nd4 153.90(15) . .
O14 C47 O26 124.7(2) . .
O14 C47 C54 118.7(2) . .
O26 C47 C54 116.59(19) . .
O23 C48 O13 123.52(19) . 1_655
O23 C48 C55 119.03(19) . .
O13 C48 C55 117.36(18) 1_655 .
C66 C49 C38 121.36(18) 4_666 .
C66 C49 C32 119.17(18) 4_666 .
C38 C49 C32 119.32(18) . .
C41 C50 C56 121.47(18) . 4_666
C41 C50 C37 119.14(18) . .
C56 C50 C37 119.31(18) 4_666 .
C68 C51 C33 120.80(18) . .
C68 C51 H51 119.6 . .
C33 C51 H51 119.6 . .
C44 C52 C69 122.36(19) . .
C44 C52 C65 119.2(2) . .
C69 C52 C65 118.47(19) . .
C70 C53 C32 121.12(19) . .
C70 C53 H53 119.4 . .
C32 C53 H53 119.4 . .
C58 C54 C63 119.58(19) 3_666 3_666
C58 C54 C47 119.67(19) 3_666 .
C63 C54 C47 120.7(2) 3_666 .
C57 C55 C68 120.28(18) 3_665 3_665
C57 C55 C48 122.13(18) 3_665 .
C68 C55 C48 117.55(19) 3_665 .
C43 C56 C50 120.86(18) . 4_565
C43 C56 H56 119.6 . .
C50 C56 H56 119.6 4_565 .
C55 C57 C34 120.54(18) 3_665 .
C55 C57 H57 119.7 3_665 .
C34 C57 H57 119.7 . .
C54 C58 C35 120.91(19) 3_666 .
C54 C58 H58 119.5 3_666 .
C35 C58 H58 119.5 . .
C62 C59 C39 120.76(19) 3_665 .
C62 C59 H59 119.6 3_665 .
C39 C59 H59 119.6 . .
C66 C60 C70 120.14(18) . 4_565
C66 C60 C46 117.69(18) . .
C70 C60 C46 121.86(18) 4_565 .
C45 C61 C65 121.3(2) . .
C45 C61 H61 119.4 . .
C65 C61 H61 119.4 . .
C59 C62 C10 120.1(2) 3_665 .
C59 C62 H62 120.0 3_665 .
C10 C62 H62 120.0 . .
C40 C63 C54 120.4(2) . 3_666
C40 C63 H63 119.8 . .
C54 C63 H63 119.8 3_666 .
O5 C64 O12 124.1(2) . .
O5 C64 C67 119.76(19) . .
O12 C64 C67 116.14(19) . .
C71 C65 C61 122.53(19) 4_566 .
C71 C65 C52 118.9(2) 4_566 .
C61 C65 C52 118.53(19) . .
C60 C66 C49 120.99(18) . 4_565
C60 C66 H66 119.5 . .
C49 C66 H66 119.5 4_565 .
C71 C67 C72 119.63(19) . 4_665
C71 C67 C64 120.66(19) . .
C72 C67 C64 119.69(19) 4_665 .
C51 C68 C55 120.26(19) . 3_665
C51 C68 H68 119.9 . .
C55 C68 H68 119.9 3_665 .
C72 C69 C52 121.5(2) . .
C72 C69 H69 119.2 . .
C52 C69 H69 119.2 . .
C53 C70 C60 119.73(19) . 4_666
C53 C70 H70 120.1 . .
C60 C70 H70 120.1 4_666 .
C67 C71 C65 121.36(19) . 4_665
C67 C71 H71 119.3 . .
C65 C71 H71 119.3 4_665 .
C69 C72 C67 120.1(2) . 4_566
C69 C72 H72 119.9 . .
C67 C72 H72 119.9 4_566 .

loop_
_geom_bond_atom_site_label_1
_geom_bond_atom_site_label_2
_geom_bond_distance
_geom_bond_site_symmetry_2
Nd1 O3 2.3829(15) .
Nd1 O16 2.4099(16) .
Nd1 O15 2.4176(16) .
Nd1 O8 2.4257(17) .
Nd1 O26 2.4341(17) .
Nd1 O27 2.5104(18) .
Nd1 O5 2.5326(15) .
Nd1 O20 2.6987(15) .
Nd1 O4 2.8632(18) .
Nd1 C5 2.976(2) .
Nd1 Nd2 4.11184(16) .
Nd2 O22 2.3906(15) .
Nd2 O4 2.4017(16) .
Nd2 O23 2.4056(16) .
Nd2 O12 2.4160(18) .
Nd2 O9 2.4264(16) .
Nd2 O14 2.5136(16) .
Nd2 O30 2.595(2) .
Nd2 O28 2.8299(16) .
Nd2 O16 2.8920(17) .
Nd2 C2 3.011(2) .
Nd3 O19 2.3852(15) .
Nd3 O11 2.3938(16) .
Nd3 O6 2.4257(16) .
Nd3 O7 2.4381(17) .
Nd3 O21 2.4427(17) .
Nd3 O10 2.5009(16) .
Nd3 O29 2.583(2) .
Nd3 O20 2.7752(15) .
Nd3 O1 2.8968(17) .
Nd3 C1 3.013(2) .
Nd3 Nd4 4.11404(16) .
Nd4 O18 2.3666(15) .
Nd4 O13 2.4171(15) .
Nd4 O24 2.4181(17) .
Nd4 O17 2.4221(17) .
Nd4 O2 2.4681(15) .
Nd4 O1 2.4704(16) .
Nd4 O25 2.4954(18) .
Nd4 O28 2.7467(15) 1_455
Nd4 O11 2.9055(17) .
Nd4 C46 3.001(2) .
O1 C1 1.270(3) .
O2 C6 1.260(2) .
O3 C14 1.272(2) .
O4 C5 1.271(3) .
O5 C64 1.256(2) .
O6 C14 1.256(2) .
O7 C1 1.262(3) .
O8 C5 1.252(3) .
O9 C2 1.260(2) .
O10 C17 1.260(3) .
O11 C46 1.272(3) .
O12 C64 1.271(3) .
O13 C48 1.265(2) 1_455
O14 C47 1.255(3) .
O15 C3 1.253(2) .
O16 C2 1.271(3) .
O17 C46 1.256(3) .
O18 C4 1.251(2) 1_455
O19 C3 1.276(2) .
O21 C6 1.266(3) .
O22 C4 1.269(2) .
O23 C48 1.253(2) .
O24 C17 1.270(3) .
O26 C47 1.266(3) .
O28 Nd4 2.7467(15) 1_655
C1 C7 1.490(3) .
C2 C11 1.491(3) .
C3 C12 1.495(3) .
C4 O18 1.251(2) 1_655
C4 C9 1.481(3) .
C5 C10 1.488(3) .
C6 C8 1.492(3) .
C7 C13 1.387(3) .
C7 C15 1.414(3) .
C8 C18 1.373(3) .
C8 C19 1.422(3) .
C9 C31 1.372(3) .
C9 C20 1.416(3) .
C10 C29 1.379(3) .
C10 C62 1.413(3) .
C11 C41 1.375(3) .
C11 C16 1.419(3) .
C12 C22 1.372(3) .
C12 C26 1.422(3) .
C13 C24 1.412(3) .
C13 H13 0.9300 .
C14 C23 1.489(3) .
C15 C25 1.370(3) .
C15 H15 0.9300 .
C16 C27 1.372(3) .
C16 H16 0.9300 .
C17 C28 1.505(3) .
C18 C33 1.415(3) .
C18 H18 0.9300 .
C19 C30 1.379(3) .
C19 H19 0.9300 .
C20 C21 1.368(3) .
C20 H20 0.9300 .
C21 C36 1.422(3) .
C21 H21 0.9300 .
C22 C32 1.415(3) .
C22 H22 0.9300 .
C23 C42 1.374(3) .
C23 C43 1.423(3) .
C24 C40 1.421(3) .
C24 C35 1.423(3) .
C25 C35 1.415(3) .
C25 H25 0.9300 .
C26 C38 1.363(3) .
C26 H26 0.9300 .
C27 C37 1.421(3) .
C27 H27 0.9300 .
C28 C44 1.381(3) .
C28 C45 1.421(3) .
C29 C39 1.414(3) .
C29 H29 0.9300 .
C30 C34 1.419(3) .
C30 H30 0.9300 .
C31 C36 1.416(3) 3_766
C31 H31 0.9300 .
C32 C53 1.417(3) .
C32 C49 1.425(3) .
C33 C51 1.417(3) .
C33 C34 1.422(3) .
C34 C57 1.422(3) .
C35 C58 1.419(3) .
C36 C31 1.416(3) 3_766
C36 C36 1.428(4) 3_766
C37 C42 1.419(3) 4_666
C37 C50 1.428(3) .
C38 C49 1.414(3) .
C38 H38 0.9300 .
C39 C39 1.418(4) 3_665
C39 C59 1.422(3) .
C40 C63 1.369(3) .
C40 H40 0.9300 .
C41 C50 1.410(3) .
C41 H41 0.9300 .
C42 C37 1.419(3) 4_565
C42 H42 0.9300 .
C43 C56 1.365(3) .
C43 H43 0.9300 .
C44 C52 1.418(3) .
C44 H44 0.9300 .
C45 C61 1.371(3) .
C45 H45 0.9300 .
C46 C60 1.486(3) .
C47 C54 1.501(3) .
C48 O13 1.265(2) 1_655
C48 C55 1.493(3) .
C49 C66 1.413(3) 4_666
C50 C56 1.416(3) 4_666
C51 C68 1.363(3) .
C51 H51 0.9300 .
C52 C69 1.421(3) .
C52 C65 1.425(3) .
C53 C70 1.375(3) .
C53 H53 0.9300 .
C54 C58 1.373(3) 3_666
C54 C63 1.425(3) 3_666
C55 C57 1.380(3) 3_665
C55 C68 1.418(3) 3_665
C56 C50 1.416(3) 4_565
C56 H56 0.9300 .
C57 C55 1.380(3) 3_665
C57 H57 0.9300 .
C58 C54 1.373(3) 3_666
C58 H58 0.9300 .
C59 C62 1.369(3) 3_665
C59 H59 0.9300 .
C60 C66 1.370(3) .
C60 C70 1.423(3) 4_565
C61 C65 1.421(3) .
C61 H61 0.9300 .
C62 C59 1.369(3) 3_665
C62 H62 0.9300 .
C63 C54 1.425(3) 3_666
C63 H63 0.9300 .
C64 C67 1.507(3) .
C65 C71 1.420(3) 4_566
C66 C49 1.413(3) 4_565
C66 H66 0.9300 .
C67 C71 1.375(3) .
C67 C72 1.421(3) 4_665
C68 C55 1.418(3) 3_665
C68 H68 0.9300 .
C69 C72 1.370(3) .
C69 H69 0.9300 .
C70 C60 1.423(3) 4_666
C70 H70 0.9300 .
C71 C65 1.420(3) 4_665
C71 H71 0.9300 .
C72 C67 1.421(3) 4_566
C72 H72 0.9300 .
